data_4508513
loop_
_publ_author_name
'Nath, Bhaskar'
'Baruah, Jubaraj B.'

_publ_section_title
;
 Polymorphs, Solvates, Polymorphs of Solvate and Cs+--\p Interactions of
 Fluorine-Substitutedbis-Phenols
;
_journal_issue 11
_journal_name_full 'Crystal Growth &amp; Design'
_journal_page_first 5146
_journal_paper_doi 10.1021/cg401220x
_journal_volume 13
_journal_year 2013
_chemical_formula_sum 'C25 H27 F O3'
_chemical_formula_weight 394.47
_chemical_name_systematic
; 
 ? 
;
_space_group_IT_number 2
_symmetry_cell_setting triclinic
_symmetry_space_group_name_Hall '-P 1'
_symmetry_space_group_name_H-M 'P -1'
_atom_sites_solution_hydrogens geom
_atom_sites_solution_primary direct
_atom_sites_solution_secondary difmap
_audit_creation_method SHELXL-97
_cell_angle_alpha 98.763(4)
_cell_angle_beta 103.988(4)
_cell_angle_gamma 96.474(4)
_cell_formula_units_Z 2
_cell_length_a 9.0463(5)
_cell_length_b 9.5339(6)
_cell_length_c 13.1106(8)
_cell_measurement_temperature 296(2)
_cell_volume 1071.13(11)
_computing_structure_refinement 'SHELXL-97 (Sheldrick, 1997)'
_computing_structure_solution 'SHELXS-97 (Sheldrick, 1990)'
_diffrn_ambient_temperature 296(2)
_diffrn_measured_fraction_theta_full 0.953
_diffrn_measured_fraction_theta_max 0.990
_diffrn_radiation_monochromator graphite
_diffrn_radiation_source 'fine-focus sealed tube'
_diffrn_radiation_type MoK\a
_diffrn_radiation_wavelength 0.71073
_diffrn_reflns_av_R_equivalents 0.0313
_diffrn_reflns_av_sigmaI/netI 0.0270
_diffrn_reflns_limit_h_max 10
_diffrn_reflns_limit_h_min -10
_diffrn_reflns_limit_k_max 11
_diffrn_reflns_limit_k_min -11
_diffrn_reflns_limit_l_max 15
_diffrn_reflns_limit_l_min -15
_diffrn_reflns_number 15773
_diffrn_reflns_theta_full 25.25
_diffrn_reflns_theta_max 25.25
_diffrn_reflns_theta_min 1.63
_exptl_absorpt_coefficient_mu 0.085
_exptl_absorpt_correction_type none
_exptl_crystal_colour colorless
_exptl_crystal_density_diffrn 1.223
_exptl_crystal_density_method 'not measured'
_exptl_crystal_description block
_exptl_crystal_F_000 420
_exptl_crystal_size_max 0.33
_exptl_crystal_size_mid 0.25
_exptl_crystal_size_min 0.16
_refine_diff_density_max 0.170
_refine_diff_density_min -0.151
_refine_diff_density_rms 0.033
_refine_ls_extinction_method none
_refine_ls_goodness_of_fit_ref 1.084
_refine_ls_hydrogen_treatment mixed
_refine_ls_matrix_type full
_refine_ls_number_parameters 274
_refine_ls_number_reflns 3850
_refine_ls_number_restraints 2
_refine_ls_restrained_S_all 1.084
_refine_ls_R_factor_all 0.0650
_refine_ls_R_factor_gt 0.0448
_refine_ls_shift/su_max 0.000
_refine_ls_shift/su_mean 0.000
_refine_ls_structure_factor_coef Fsqd
_refine_ls_weighting_details 'calc w=1/[\s^2^(Fo^2^)+(0.0010P)^2^+0.5000P] where P=(Fo^2^+2Fc^2^)/3'
_refine_ls_weighting_scheme calc
_refine_ls_wR_factor_gt 0.0815
_refine_ls_wR_factor_ref 0.0877
_reflns_number_gt 2642
_reflns_number_total 3850
_reflns_threshold_expression >2sigma(I)
_cod_data_source_file cg401220x_si_008.cif
_cod_data_source_block 2d
_cod_depositor_comments
;
The following automatic conversions were performed:

'_symmetry_cell_setting' value 'Triclinic' changed to 'triclinic'
according to /home/saulius/struct/CIF-dictionaries/cif_core.dic
dictionary named 'cif_core.dic' version 2.4.2 from 2011-04-26.

Automatic conversion script
Id: cif_fix_values 1891 2012-01-12 08:04:46Z andrius 
;
_cod_original_sg_symbol_H-M P-1
_cod_database_code 4508513

loop_
_symmetry_equiv_pos_as_xyz
'x, y, z'
'-x, -y, -z'

loop_
_atom_site_label
_atom_site_type_symbol
_atom_site_fract_x
_atom_site_fract_y
_atom_site_fract_z
_atom_site_U_iso_or_equiv
_atom_site_adp_type
_atom_site_occupancy
_atom_site_symmetry_multiplicity
_atom_site_calc_flag
_atom_site_refinement_flags
C1 C 0.9867(2) 0.6516(2) 0.80870(14) 0.0424(5) Uani 1 1 d .
C2 C 0.8684(2) 0.5353(2) 0.78379(15) 0.0467(5) Uani 1 1 d .
C6 C 1.0218(2) 0.7381(2) 0.90942(14) 0.0509(5) Uani 1 1 d .
H6 H 1.1002 0.8165 0.9266 0.061 Uiso 1 1 calc R
C3 C 0.7907(2) 0.5019(2) 0.85874(16) 0.0535(5) Uani 1 1 d .
C4 C 0.8315(3) 0.5926(3) 0.95844(16) 0.0593(6) Uani 1 1 d .
H4 H 0.7805 0.5718 1.0093 0.071 Uiso 1 1 calc R
C5 C 0.9440(3) 0.7117(3) 0.98483(15) 0.0572(6) Uani 1 1 d .
C8 C 0.9807(3) 0.8101(3) 1.09255(17) 0.0883(9) Uani 1 1 d .
H8A H 0.8908 0.8507 1.1006 0.133 Uiso 1 1 calc R
H8B H 1.0629 0.8859 1.0973 0.133 Uiso 1 1 calc R
H8C H 1.0116 0.7563 1.1482 0.133 Uiso 1 1 calc R
C7 C 0.6664(3) 0.3727(3) 0.8349(2) 0.0790(7) Uani 1 1 d .
H7A H 0.5690 0.3977 0.8007 0.118 Uiso 1 1 calc R
H7B H 0.6603 0.3422 0.9004 0.118 Uiso 1 1 calc R
H7C H 0.6907 0.2960 0.7883 0.118 Uiso 1 1 calc R
C9 C 1.0687(2) 0.6854(2) 0.72423(14) 0.0424(5) Uani 1 1 d .
H9 H 1.0800 0.5930 0.6848 0.051 Uiso 1 1 calc R
C10 C 1.2309(2) 0.7679(2) 0.77418(14) 0.0473(5) Uani 1 1 d .
C11 C 1.3476(3) 0.7018(3) 0.82569(18) 0.0645(6) Uani 1 1 d .
C15 C 1.2711(3) 0.9113(3) 0.77375(18) 0.0656(6) Uani 1 1 d .
H15 H 1.1966 0.9609 0.7400 0.079 Uiso 1 1 calc R
C12 C 1.4956(3) 0.7701(4) 0.8738(2) 0.0892(9) Uani 1 1 d .
H12 H 1.5704 0.7205 0.9072 0.107 Uiso 1 1 calc R
C14 C 1.4190(3) 0.9843(3) 0.8220(2) 0.0901(9) Uani 1 1 d .
H14 H 1.4425 1.0815 0.8208 0.108 Uiso 1 1 calc R
C13 C 1.5304(3) 0.9128(4) 0.8715(2) 0.0982(10) Uani 1 1 d .
H13 H 1.6299 0.9613 0.9037 0.118 Uiso 1 1 calc R
C16 C 0.9721(2) 0.75997(19) 0.64291(13) 0.0396(4) Uani 1 1 d .
C18 C 0.8931(2) 0.7996(2) 0.46027(14) 0.0458(5) Uani 1 1 d .
C17 C 0.9844(2) 0.7386(2) 0.53786(14) 0.0421(5) Uani 1 1 d .
C19 C 0.7955(2) 0.8898(2) 0.49180(15) 0.0508(5) Uani 1 1 d .
H19 H 0.7352 0.9324 0.4409 0.061 Uiso 1 1 calc R
C21 C 0.8721(2) 0.8501(2) 0.66990(14) 0.0471(5) Uani 1 1 d .
H21 H 0.8633 0.8653 0.7398 0.057 Uiso 1 1 calc R
C20 C 0.7845(2) 0.9185(2) 0.59588(15) 0.0502(5) Uani 1 1 d .
C22 C 0.8992(3) 0.7685(2) 0.34512(15) 0.0671(7) Uani 1 1 d .
H22A H 0.8189 0.8082 0.3018 0.101 Uiso 1 1 calc R
H22B H 0.8849 0.6665 0.3208 0.101 Uiso 1 1 calc R
H22C H 0.9976 0.8110 0.3395 0.101 Uiso 1 1 calc R
C23 C 0.6785(3) 1.0184(3) 0.62807(18) 0.0755(7) Uani 1 1 d .
H23A H 0.6790 1.0967 0.5899 0.113 Uiso 1 1 calc R
H23B H 0.7136 1.0554 0.7036 0.113 Uiso 1 1 calc R
H23C H 0.5756 0.9668 0.6112 0.113 Uiso 1 1 calc R
O2 O 1.09140(17) 0.65516(17) 0.51584(11) 0.0581(4) Uani 1 1 d D
F1 F 1.31281(17) 0.55938(17) 0.82847(12) 0.0934(5) Uani 1 1 d .
O1 O 0.83455(19) 0.45071(17) 0.68268(12) 0.0597(4) Uani 1 1 d D
O3 O 0.46590(19) 0.60746(19) 0.43841(14) 0.0784(5) Uani 1 1 d .
C24 C 0.4662(3) 0.6276(3) 0.5487(2) 0.0810(8) Uani 1 1 d .
H24A H 0.3918 0.6894 0.5613 0.097 Uiso 1 1 calc R
H24B H 0.5674 0.6741 0.5925 0.097 Uiso 1 1 calc R
C25 C 0.5734(3) 0.5133(3) 0.4207(2) 0.0850(8) Uani 1 1 d .
H25A H 0.6765 0.5576 0.4624 0.102 Uiso 1 1 calc R
H25B H 0.5729 0.4980 0.3457 0.102 Uiso 1 1 calc R
H1 H 0.739(2) 0.429(3) 0.653(2) 0.095(10) Uiso 1 1 d D
H2 H 1.078(3) 0.633(3) 0.4484(13) 0.087(8) Uiso 1 1 d D

loop_
_atom_site_aniso_label
_atom_site_aniso_U_11
_atom_site_aniso_U_22
_atom_site_aniso_U_33
_atom_site_aniso_U_23
_atom_site_aniso_U_13
_atom_site_aniso_U_12
C1 0.0488(12) 0.0472(12) 0.0366(10) 0.0121(9) 0.0144(9) 0.0170(10)
C2 0.0518(13) 0.0497(13) 0.0431(11) 0.0093(9) 0.0165(9) 0.0175(11)
C6 0.0592(13) 0.0564(13) 0.0389(10) 0.0095(9) 0.0135(9) 0.0149(11)
C3 0.0569(14) 0.0557(14) 0.0596(13) 0.0229(11) 0.0258(11) 0.0186(11)
C4 0.0686(16) 0.0788(17) 0.0502(12) 0.0304(12) 0.0322(11) 0.0319(14)
C5 0.0681(15) 0.0720(16) 0.0383(11) 0.0138(11) 0.0181(10) 0.0254(13)
C8 0.108(2) 0.115(2) 0.0441(13) 0.0017(14) 0.0279(14) 0.0270(18)
C7 0.0816(19) 0.0747(18) 0.0942(19) 0.0264(15) 0.0441(16) 0.0080(15)
C9 0.0480(12) 0.0457(12) 0.0363(10) 0.0077(8) 0.0143(9) 0.0126(9)
C10 0.0453(12) 0.0610(14) 0.0385(10) 0.0108(9) 0.0132(9) 0.0139(11)
C11 0.0607(16) 0.0751(18) 0.0601(14) 0.0141(12) 0.0136(12) 0.0238(13)
C15 0.0541(15) 0.0682(17) 0.0716(15) 0.0200(13) 0.0092(12) 0.0045(12)
C12 0.0509(17) 0.128(3) 0.0829(19) 0.0183(19) 0.0014(14) 0.0296(18)
C14 0.0680(19) 0.092(2) 0.099(2) 0.0189(17) 0.0109(16) -0.0129(16)
C13 0.0503(17) 0.136(3) 0.092(2) 0.009(2) 0.0038(15) -0.0057(19)
C16 0.0413(11) 0.0423(11) 0.0353(9) 0.0079(8) 0.0102(8) 0.0057(9)
C18 0.0549(13) 0.0456(12) 0.0364(10) 0.0098(9) 0.0126(9) 0.0018(10)
C17 0.0441(11) 0.0438(11) 0.0395(10) 0.0070(8) 0.0140(9) 0.0056(9)
C19 0.0556(13) 0.0490(13) 0.0452(11) 0.0145(9) 0.0044(10) 0.0091(11)
C21 0.0500(12) 0.0558(13) 0.0366(10) 0.0072(9) 0.0123(9) 0.0125(10)
C20 0.0508(13) 0.0520(13) 0.0465(11) 0.0069(10) 0.0098(9) 0.0129(10)
C22 0.0933(19) 0.0715(16) 0.0418(12) 0.0171(11) 0.0205(12) 0.0208(14)
C23 0.0762(17) 0.0883(19) 0.0662(15) 0.0120(13) 0.0147(13) 0.0428(15)
O2 0.0671(10) 0.0726(10) 0.0436(8) 0.0108(7) 0.0244(7) 0.0267(8)
F1 0.0882(11) 0.0865(11) 0.1066(12) 0.0314(9) 0.0068(9) 0.0411(9)
O1 0.0566(11) 0.0647(10) 0.0542(9) -0.0053(7) 0.0203(8) 0.0039(8)
O3 0.0642(11) 0.0851(13) 0.0829(12) 0.0146(10) 0.0167(9) 0.0068(10)
C24 0.0654(17) 0.082(2) 0.0823(18) -0.0097(15) 0.0117(14) 0.0073(15)
C25 0.0664(17) 0.111(2) 0.0812(18) 0.0143(17) 0.0298(14) 0.0121(17)

loop_
_atom_type_symbol
_atom_type_description
_atom_type_scat_dispersion_real
_atom_type_scat_dispersion_imag
_atom_type_scat_source
C C 0.0033 0.0016 'International Tables Vol C Tables 4.2.6.8 and 6.1.1.4'
H H 0.0000 0.0000 'International Tables Vol C Tables 4.2.6.8 and 6.1.1.4'
O O 0.0106 0.0060 'International Tables Vol C Tables 4.2.6.8 and 6.1.1.4'
F F 0.0171 0.0103 'International Tables Vol C Tables 4.2.6.8 and 6.1.1.4'

loop_
_geom_angle_atom_site_label_1
_geom_angle_atom_site_label_2
_geom_angle_atom_site_label_3
_geom_angle
_geom_angle_site_symmetry_3
C6 C1 C2 118.27(18) .
C6 C1 C9 121.81(19) .
C2 C1 C9 119.85(16) .
O1 C2 C1 117.39(17) .
O1 C2 C3 121.2(2) .
C1 C2 C3 121.33(18) .
C5 C6 C1 122.2(2) .
C2 C3 C4 117.6(2) .
C2 C3 C7 122.2(2) .
C4 C3 C7 120.2(2) .
C5 C4 C3 122.80(19) .
C4 C5 C6 117.69(19) .
C4 C5 C8 121.1(2) .
C6 C5 C8 121.3(2) .
C10 C9 C16 112.46(16) .
C10 C9 C1 112.07(15) .
C16 C9 C1 111.74(15) .
C15 C10 C11 115.5(2) .
C15 C10 C9 123.47(18) .
C11 C10 C9 121.0(2) .
F1 C11 C12 118.4(2) .
F1 C11 C10 117.6(2) .
C12 C11 C10 124.1(3) .
C10 C15 C14 122.1(2) .
C13 C12 C11 118.4(3) .
C13 C14 C15 119.7(3) .
C12 C13 C14 120.1(3) .
C21 C16 C17 118.23(16) .
C21 C16 C9 122.15(15) .
C17 C16 C9 119.62(16) .
C19 C18 C17 118.03(17) .
C19 C18 C22 120.83(18) .
C17 C18 C22 121.14(18) .
O2 C17 C18 122.31(16) .
O2 C17 C16 116.42(16) .
C18 C17 C16 121.27(17) .
C20 C19 C18 122.49(18) .
C16 C21 C20 122.15(17) .
C19 C20 C21 117.69(18) .
C19 C20 C23 121.28(18) .
C21 C20 C23 121.01(18) .
C24 O3 C25 108.90(19) .
O3 C24 C25 110.3(2) 2_666
O3 C25 C24 111.1(2) 2_666

loop_
_geom_bond_atom_site_label_1
_geom_bond_atom_site_label_2
_geom_bond_distance
_geom_bond_site_symmetry_2
C1 C6 1.390(2) .
C1 C2 1.391(3) .
C1 C9 1.527(2) .
C2 O1 1.387(2) .
C2 C3 1.393(3) .
C6 C5 1.382(3) .
C3 C4 1.394(3) .
C3 C7 1.510(3) .
C4 C5 1.376(3) .
C5 C8 1.511(3) .
C9 C10 1.523(3) .
C9 C16 1.525(2) .
C10 C15 1.376(3) .
C10 C11 1.379(3) .
C11 F1 1.367(3) .
C11 C12 1.372(3) .
C15 C14 1.386(3) .
C12 C13 1.368(4) .
C14 C13 1.370(4) .
C16 C21 1.385(2) .
C16 C17 1.394(2) .
C18 C19 1.389(3) .
C18 C17 1.392(2) .
C18 C22 1.509(2) .
C17 O2 1.376(2) .
C19 C20 1.380(3) .
C21 C20 1.390(3) .
C20 C23 1.511(3) .
O3 C24 1.428(3) .
O3 C25 1.432(3) .
C24 C25 1.490(4) 2_666
C25 C24 1.490(4) 2_666
